data_7226201
loop_
_publ_author_name
'Arde, Panjab'
'Ramasamy, Vijaya Anand'

_publ_section_title
;
 Expedient Access to Unsymmetrical Triarylmethanes through N-Heterocyclic
 Carbene Catalysed 1,6-Conjugate Addition of 2-Naphthols to para-Quinone
 Methides
;
_journal_name_full 'RSC Adv.'
_journal_paper_doi 10.1039/C6RA11116E
_journal_year 2016
_chemical_formula_moiety 'C32 H36 O3'
_chemical_formula_sum 'C32 H36 O3'
_chemical_formula_weight 468.61
_space_group_crystal_system orthorhombic
_space_group_IT_number 19
_space_group_name_Hall 'P 2ac 2ab'
_space_group_name_H-M_alt 'P 21 21 21'
_symmetry_space_group_name_Hall 'P 2ac 2ab'
_symmetry_space_group_name_H-M 'P 21 21 21'
_atom_sites_solution_hydrogens geom
_audit_creation_date 2016-02-07
_audit_creation_method
;
Olex2 1.2
(compiled 2015.09.30 svn.r3233 for OlexSys, GUI svn.r5103)
;
_audit_update_record
;
2016-02-11 deposited with the CCDC.
2016-08-01 downloaded from the CCDC.
;
_cell_angle_alpha 90
_cell_angle_beta 90
_cell_angle_gamma 90
_cell_formula_units_Z 4
_cell_length_a 10.9865(10)
_cell_length_b 11.6624(10)
_cell_length_c 20.9000(17)
_cell_measurement_temperature 566(2)
_cell_volume 2677.9(4)
_computing_molecular_graphics 'Olex2 (Dolomanov et al., 2009)'
_computing_publication_material 'Olex2 (Dolomanov et al., 2009)'
_computing_structure_refinement 'ShelXL (Sheldrick, 2015)'
_computing_structure_solution 'ShelXT (Sheldrick, 2015)'
_diffrn_ambient_temperature 566.3
_diffrn_measured_fraction_theta_full 0.997
_diffrn_measured_fraction_theta_max 0.997
_diffrn_measurement_device_type 'Bruker APEX-II CCD'
_diffrn_measurement_method '\w scans'
_diffrn_radiation_type MoK\a
_diffrn_radiation_wavelength 0.71073
_diffrn_reflns_av_R_equivalents 0.2643
_diffrn_reflns_av_unetI/netI 0.1361
_diffrn_reflns_Laue_measured_fraction_full 0.997
_diffrn_reflns_Laue_measured_fraction_max 0.997
_diffrn_reflns_limit_h_max 14
_diffrn_reflns_limit_h_min -14
_diffrn_reflns_limit_k_max 15
_diffrn_reflns_limit_k_min -15
_diffrn_reflns_limit_l_max 27
_diffrn_reflns_limit_l_min -27
_diffrn_reflns_number 29152
_diffrn_reflns_point_group_measured_fraction_full 0.998
_diffrn_reflns_point_group_measured_fraction_max 0.998
_diffrn_reflns_theta_full 25.242
_diffrn_reflns_theta_max 27.477
_diffrn_reflns_theta_min 3.208
_diffrn_standards_number 0
_exptl_absorpt_coefficient_mu 0.073
_exptl_absorpt_correction_type none
_exptl_crystal_colour Colorless
_exptl_crystal_density_diffrn 1.162
_exptl_crystal_density_method "'not measured'"
_exptl_crystal_description Prism
_exptl_crystal_F_000 1008
_exptl_crystal_size_max 0.2
_exptl_crystal_size_mid 0.2
_exptl_crystal_size_min 0.2
_refine_diff_density_max 0.220
_refine_diff_density_min -0.155
_refine_diff_density_rms 0.039
_refine_ls_abs_structure_details
;
 Flack x determined using 1085 quotients [(I+)-(I-)]/[(I+)+(I-)]
 (Parsons, Flack and Wagner, Acta Cryst. B69 (2013) 249-259).
;
_refine_ls_abs_structure_Flack -2.5(10)
_refine_ls_extinction_method none
_refine_ls_goodness_of_fit_ref 0.957
_refine_ls_hydrogen_treatment constr
_refine_ls_matrix_type full
_refine_ls_number_parameters 325
_refine_ls_number_reflns 6127
_refine_ls_number_restraints 0
_refine_ls_restrained_S_all 0.957
_refine_ls_R_factor_all 0.1081
_refine_ls_R_factor_gt 0.0738
_refine_ls_shift/su_max 0.000
_refine_ls_shift/su_mean 0.000
_refine_ls_structure_factor_coef Fsqd
_refine_ls_weighting_details 'w=1/[\s^2^(Fo^2^)+(0.1000P)^2^+0.2000P] where P=(Fo^2^+2Fc^2^)/3'
_refine_ls_weighting_scheme calc
_refine_ls_wR_factor_gt 0.2027
_refine_ls_wR_factor_ref 0.2382
_reflns_Friedel_coverage 0.779
_reflns_Friedel_fraction_full 1.000
_reflns_Friedel_fraction_max 0.999
_reflns_number_gt 3904
_reflns_number_total 6127
_reflns_threshold_expression 'I > 2\s(I)'
_cod_data_source_file c6ra11116e2.cif
_cod_data_source_block dddd_a
_cod_database_code 7226201
_shelx_space_group_comment
;
The symmetry employed for this shelxl refinement is uniquely defined
by the following loop, which should always be used as a source of
symmetry information in preference to the above space-group names.
They are only intended as comments.
;
_shelx_estimated_absorpt_t_max 0.986
_shelx_estimated_absorpt_t_min 0.986
_olex2_refinement_description
;
1. Fixed Uiso
 At 1.2 times of:
  All C(H) groups
 At 1.5 times of:
  All C(H,H,H) groups, All O(H) groups
2.a Ternary CH refined with riding coordinates:
 C8(H8)
2.b Aromatic/amide H refined with riding coordinates:
 C3(H3), C4(H4), C6(H6), C7(H7), C11(H11), C12(H12), C15(H15), C16(H16),
 C17(H17), C18(H18), C20(H20), C24(H24)
2.c Idealised Me refined as rotating group:
 C1(H1A,H1B,H1C), C26(H26A,H26B,H26C), C27(H27A,H27B,H27C), C28(H28A,H28B,
 H28C), C30(H30A,H30B,H30C), C31(H31A,H31B,H31C), C32(H32A,H32B,H32C)
2.d Idealised tetrahedral OH refined as rotating group:
 O2(H2), O3(H3A)
;
_shelx_shelxl_version_number 2014/7
_olex2_submission_special_instructions 'No special instructions were received'

loop_
_space_group_symop_operation_xyz
'x, y, z'
'-x+1/2, -y, z+1/2'
'-x, y+1/2, -z+1/2'
'x+1/2, -y+1/2, -z'

loop_
_atom_site_label
_atom_site_type_symbol
_atom_site_fract_x
_atom_site_fract_y
_atom_site_fract_z
_atom_site_U_iso_or_equiv
_atom_site_adp_type
_atom_site_occupancy
_atom_site_site_symmetry_order
_atom_site_calc_flag
_atom_site_refinement_flags_posn
C1 C 0.9302(6) 0.7139(7) 0.5150(4) 0.110(2) Uani 1 1 d .
H1A H 0.9798 0.6865 0.5496 0.165 Uiso 1 1 calc GR
H1B H 0.9706 0.7766 0.4941 0.165 Uiso 1 1 calc GR
H1C H 0.9173 0.6530 0.4848 0.165 Uiso 1 1 calc GR
C2 C 0.7532(4) 0.6774(4) 0.5773(2) 0.0651(11) Uani 1 1 d .
C3 C 0.6485(5) 0.7213(4) 0.6058(2) 0.0704(12) Uani 1 1 d .
H3 H 0.6253 0.7967 0.5979 0.084 Uiso 1 1 calc R
C4 C 0.5799(4) 0.6544(4) 0.6451(2) 0.0620(10) Uani 1 1 d .
H4 H 0.5106 0.6857 0.6638 0.074 Uiso 1 1 calc R
C5 C 0.6098(4) 0.5407(3) 0.65844(19) 0.0515(9) Uani 1 1 d .
C6 C 0.7133(4) 0.4992(4) 0.6290(2) 0.0606(10) Uani 1 1 d .
H6 H 0.7355 0.4232 0.6359 0.073 Uiso 1 1 calc R
C7 C 0.7853(4) 0.5660(4) 0.5897(2) 0.0700(12) Uani 1 1 d .
H7 H 0.8556 0.5355 0.5717 0.084 Uiso 1 1 calc R
C8 C 0.5292(3) 0.4688(3) 0.70107(19) 0.0512(9) Uani 1 1 d .
H8 H 0.5007 0.5213 0.7345 0.061 Uiso 1 1 calc R
C9 C 0.6002(4) 0.3759(4) 0.7364(2) 0.0568(10) Uani 1 1 d .
C10 C 0.6178(4) 0.2685(4) 0.7111(2) 0.0651(11) Uani 1 1 d .
C11 C 0.6892(5) 0.1862(5) 0.7432(3) 0.0836(16) Uani 1 1 d .
H11 H 0.6994 0.1138 0.7254 0.100 Uiso 1 1 calc R
C12 C 0.7429(5) 0.2111(6) 0.7995(3) 0.095(2) Uani 1 1 d .
H12 H 0.7900 0.1559 0.8199 0.114 Uiso 1 1 calc R
C13 C 0.7287(4) 0.3184(6) 0.8273(3) 0.0808(15) Uani 1 1 d .
C14 C 0.6579(4) 0.4022(5) 0.7956(2) 0.0659(12) Uani 1 1 d .
C15 C 0.6487(6) 0.5107(6) 0.8250(2) 0.0845(15) Uani 1 1 d .
H15 H 0.6029 0.5677 0.8052 0.101 Uiso 1 1 calc R
C16 C 0.7056(7) 0.5344(7) 0.8820(3) 0.116(3) Uani 1 1 d .
H16 H 0.6975 0.6067 0.9003 0.140 Uiso 1 1 calc R
C17 C 0.7749(8) 0.4515(11) 0.9124(4) 0.134(4) Uani 1 1 d .
H17 H 0.8132 0.4679 0.9510 0.160 Uiso 1 1 calc R
C18 C 0.7863(6) 0.3465(10) 0.8855(4) 0.118(3) Uani 1 1 d .
H18 H 0.8334 0.2913 0.9060 0.142 Uiso 1 1 calc R
C19 C 0.4144(3) 0.4271(3) 0.66755(19) 0.0527(9) Uani 1 1 d .
C20 C 0.3169(4) 0.3899(4) 0.7040(2) 0.0551(9) Uani 1 1 d .
H20 H 0.3252 0.3890 0.7483 0.066 Uiso 1 1 calc R
C21 C 0.2073(4) 0.3537(4) 0.6778(2) 0.0592(10) Uani 1 1 d .
C22 C 0.2019(4) 0.3496(4) 0.6106(2) 0.0625(11) Uani 1 1 d .
C23 C 0.2968(4) 0.3874(4) 0.5710(2) 0.0597(10) Uani 1 1 d .
C24 C 0.4011(4) 0.4271(3) 0.6016(2) 0.0566(9) Uani 1 1 d .
H24 H 0.4647 0.4548 0.5766 0.068 Uiso 1 1 calc R
C25 C 0.2858(5) 0.3849(4) 0.4978(2) 0.0697(12) Uani 1 1 d .
C26 C 0.3998(6) 0.4373(6) 0.4664(2) 0.0858(15) Uani 1 1 d .
H26A H 0.4060 0.5168 0.4780 0.129 Uiso 1 1 calc GR
H26B H 0.3935 0.4307 0.4208 0.129 Uiso 1 1 calc GR
H26C H 0.4709 0.3972 0.4810 0.129 Uiso 1 1 calc GR
C27 C 0.1767(6) 0.4576(6) 0.4754(3) 0.0983(19) Uani 1 1 d .
H27A H 0.1032 0.4279 0.4938 0.147 Uiso 1 1 calc GR
H27B H 0.1711 0.4546 0.4296 0.147 Uiso 1 1 calc GR
H27C H 0.1879 0.5357 0.4888 0.147 Uiso 1 1 calc GR
C28 C 0.2766(7) 0.2614(5) 0.4738(3) 0.0910(17) Uani 1 1 d .
H28A H 0.3444 0.2179 0.4897 0.137 Uiso 1 1 calc GR
H28B H 0.2777 0.2608 0.4279 0.137 Uiso 1 1 calc GR
H28C H 0.2021 0.2278 0.4888 0.137 Uiso 1 1 calc GR
C29 C 0.0982(4) 0.3230(5) 0.7205(3) 0.0727(13) Uani 1 1 d .
C30 C 0.0716(7) 0.1954(6) 0.7175(5) 0.138(4) Uani 1 1 d .
H30A H 0.1450 0.1532 0.7256 0.207 Uiso 1 1 calc GR
H30B H 0.0412 0.1762 0.6758 0.207 Uiso 1 1 calc GR
H30C H 0.0117 0.1760 0.7492 0.207 Uiso 1 1 calc GR
C31 C 0.1225(6) 0.3540(10) 0.7899(3) 0.136(4) Uani 1 1 d .
H31A H 0.0486 0.3468 0.8140 0.204 Uiso 1 1 calc GR
H31B H 0.1513 0.4316 0.7923 0.204 Uiso 1 1 calc GR
H31C H 0.1830 0.3033 0.8071 0.204 Uiso 1 1 calc GR
C32 C -0.0149(5) 0.3915(6) 0.7013(3) 0.0991(19) Uani 1 1 d .
H32A H -0.0423 0.3668 0.6600 0.149 Uiso 1 1 calc GR
H32B H 0.0048 0.4717 0.6998 0.149 Uiso 1 1 calc GR
H32C H -0.0782 0.3791 0.7322 0.149 Uiso 1 1 calc GR
O1 O 0.8166(4) 0.7516(3) 0.5392(2) 0.0918(12) Uani 1 1 d .
O2 O 0.5710(4) 0.2313(3) 0.65425(18) 0.0828(10) Uani 1 1 d .
H2 H 0.5247 0.2799 0.6398 0.124 Uiso 1 1 calc GR
O3 O 0.1000(3) 0.3061(4) 0.5807(2) 0.0958(12) Uani 1 1 d .
H3A H 0.0432 0.3041 0.6061 0.144 Uiso 1 1 calc GR

loop_
_atom_site_aniso_label
_atom_site_aniso_U_11
_atom_site_aniso_U_22
_atom_site_aniso_U_33
_atom_site_aniso_U_23
_atom_site_aniso_U_13
_atom_site_aniso_U_12
C1 0.086(4) 0.128(5) 0.117(5) 0.001(4) 0.046(4) -0.031(4)
C2 0.062(2) 0.071(3) 0.062(2) 0.008(2) 0.002(2) -0.016(2)
C3 0.069(3) 0.059(2) 0.083(3) 0.013(2) -0.001(3) 0.000(2)
C4 0.048(2) 0.061(2) 0.078(3) 0.004(2) 0.003(2) 0.0012(17)
C5 0.0434(18) 0.056(2) 0.055(2) 0.0004(18) -0.0006(17) -0.0061(16)
C6 0.054(2) 0.058(2) 0.070(2) 0.002(2) 0.0083(19) -0.004(2)
C7 0.055(2) 0.078(3) 0.077(3) -0.003(2) 0.011(2) -0.004(2)
C8 0.044(2) 0.055(2) 0.054(2) -0.0058(18) 0.0023(16) -0.0017(16)
C9 0.044(2) 0.065(2) 0.061(2) 0.0053(19) 0.0086(17) -0.0058(18)
C10 0.054(2) 0.064(2) 0.078(3) 0.004(2) 0.015(2) -0.002(2)
C11 0.063(3) 0.074(3) 0.114(4) 0.027(3) 0.025(3) 0.011(2)
C12 0.050(3) 0.115(5) 0.121(5) 0.065(4) 0.011(3) 0.014(3)
C13 0.051(2) 0.107(4) 0.085(3) 0.040(3) -0.001(2) -0.004(3)
C14 0.048(2) 0.084(3) 0.066(2) 0.014(2) 0.000(2) -0.013(2)
C15 0.083(3) 0.099(4) 0.071(3) 0.002(3) -0.017(3) -0.023(3)
C16 0.138(6) 0.140(6) 0.072(3) 0.004(4) -0.028(4) -0.047(5)
C17 0.110(6) 0.214(10) 0.077(4) 0.029(6) -0.035(4) -0.061(7)
C18 0.069(4) 0.189(9) 0.096(5) 0.057(5) -0.021(3) -0.016(5)
C19 0.045(2) 0.054(2) 0.059(2) -0.0022(18) 0.0011(17) -0.0053(17)
C20 0.048(2) 0.058(2) 0.059(2) 0.0042(19) 0.0019(17) -0.0002(18)
C21 0.049(2) 0.060(2) 0.069(3) 0.008(2) 0.0033(19) -0.0060(18)
C22 0.046(2) 0.063(2) 0.079(3) 0.001(2) -0.006(2) -0.0102(18)
C23 0.058(2) 0.057(2) 0.064(2) 0.002(2) -0.005(2) -0.0008(19)
C24 0.050(2) 0.061(2) 0.059(2) -0.0011(19) 0.0031(18) -0.0057(19)
C25 0.076(3) 0.069(2) 0.065(3) -0.005(2) -0.014(2) 0.003(2)
C26 0.096(4) 0.104(4) 0.057(2) 0.006(3) -0.001(3) -0.004(3)
C27 0.097(4) 0.110(4) 0.088(4) 0.011(4) -0.025(3) 0.016(4)
C28 0.110(5) 0.087(3) 0.076(3) -0.017(3) -0.016(3) -0.002(3)
C29 0.047(2) 0.081(3) 0.091(3) 0.025(3) 0.009(2) -0.001(2)
C30 0.093(5) 0.093(4) 0.228(10) 0.040(5) 0.066(6) -0.006(4)
C31 0.067(4) 0.247(11) 0.094(4) 0.048(6) 0.019(3) -0.026(5)
C32 0.058(3) 0.114(4) 0.126(5) 0.016(4) 0.013(3) 0.012(3)
O1 0.097(3) 0.082(2) 0.096(2) 0.013(2) 0.029(2) -0.016(2)
O2 0.082(2) 0.0692(19) 0.097(3) -0.019(2) 0.008(2) 0.0075(17)
O3 0.060(2) 0.131(3) 0.097(3) -0.006(3) -0.0129(18) -0.033(2)

loop_
_atom_type_symbol
_atom_type_description
_atom_type_scat_dispersion_real
_atom_type_scat_dispersion_imag
_atom_type_scat_source
C C 0.0033 0.0016 'International Tables Vol C Tables 4.2.6.8 and 6.1.1.4'
H H 0.0000 0.0000 'International Tables Vol C Tables 4.2.6.8 and 6.1.1.4'
O O 0.0106 0.0060 'International Tables Vol C Tables 4.2.6.8 and 6.1.1.4'

loop_
_geom_angle_atom_site_label_1
_geom_angle_atom_site_label_2
_geom_angle_atom_site_label_3
_geom_angle
H1A C1 H1B 109.5
H1A C1 H1C 109.5
H1B C1 H1C 109.5
O1 C1 H1A 109.5
O1 C1 H1B 109.5
O1 C1 H1C 109.5
C7 C2 C3 118.7(4)
O1 C2 C3 115.9(4)
O1 C2 C7 125.4(5)
C2 C3 H3 119.8
C4 C3 C2 120.3(4)
C4 C3 H3 119.8
C3 C4 H4 118.8
C3 C4 C5 122.4(4)
C5 C4 H4 118.8
C4 C5 C8 120.5(4)
C6 C5 C4 116.0(4)
C6 C5 C8 123.4(4)
C5 C6 H6 118.7
C5 C6 C7 122.6(4)
C7 C6 H6 118.7
C2 C7 C6 120.0(5)
C2 C7 H7 120.0
C6 C7 H7 120.0
C5 C8 H8 105.2
C5 C8 C9 112.4(3)
C5 C8 C19 113.0(3)
C9 C8 H8 105.2
C19 C8 H8 105.2
C19 C8 C9 114.8(3)
C10 C9 C8 122.3(4)
C10 C9 C14 117.9(4)
C14 C9 C8 119.7(4)
C9 C10 C11 121.1(5)
O2 C10 C9 124.9(4)
O2 C10 C11 114.0(5)
C10 C11 H11 119.6
C12 C11 C10 120.8(6)
C12 C11 H11 119.6
C11 C12 H12 119.7
C11 C12 C13 120.7(5)
C13 C12 H12 119.7
C12 C13 C14 119.3(5)
C12 C13 C18 121.3(6)
C18 C13 C14 119.4(7)
C13 C14 C9 120.2(5)
C15 C14 C9 122.6(5)
C15 C14 C13 117.1(5)
C14 C15 H15 119.1
C16 C15 C14 121.7(7)
C16 C15 H15 119.1
C15 C16 H16 119.8
C15 C16 C17 120.5(8)
C17 C16 H16 119.8
C16 C17 H17 120.3
C18 C17 C16 119.5(7)
C18 C17 H17 120.3
C13 C18 H18 119.1
C17 C18 C13 121.8(7)
C17 C18 H18 119.1
C20 C19 C8 119.2(3)
C20 C19 C24 117.8(4)
C24 C19 C8 123.0(3)
C19 C20 H20 118.4
C19 C20 C21 123.3(4)
C21 C20 H20 118.4
C20 C21 C22 116.2(4)
C20 C21 C29 121.2(4)
C22 C21 C29 122.6(4)
C23 C22 C21 123.2(4)
O3 C22 C21 120.0(4)
O3 C22 C23 116.8(4)
C22 C23 C25 121.6(4)
C24 C23 C22 116.5(4)
C24 C23 C25 121.9(4)
C19 C24 C23 122.9(4)
C19 C24 H24 118.5
C23 C24 H24 118.5
C23 C25 C26 110.7(4)
C23 C25 C27 110.7(5)
C26 C25 C27 106.5(4)
C28 C25 C23 110.5(4)
C28 C25 C26 106.7(5)
C28 C25 C27 111.5(5)
C25 C26 H26A 109.5
C25 C26 H26B 109.5
C25 C26 H26C 109.5
H26A C26 H26B 109.5
H26A C26 H26C 109.5
H26B C26 H26C 109.5
C25 C27 H27A 109.5
C25 C27 H27B 109.5
C25 C27 H27C 109.5
H27A C27 H27B 109.5
H27A C27 H27C 109.5
H27B C27 H27C 109.5
C25 C28 H28A 109.5
C25 C28 H28B 109.5
C25 C28 H28C 109.5
H28A C28 H28B 109.5
H28A C28 H28C 109.5
H28B C28 H28C 109.5
C30 C29 C21 110.8(5)
C30 C29 C32 110.1(5)
C31 C29 C21 111.2(4)
C31 C29 C30 107.9(7)
C31 C29 C32 105.6(6)
C32 C29 C21 111.0(4)
C29 C30 H30A 109.5
C29 C30 H30B 109.5
C29 C30 H30C 109.5
H30A C30 H30B 109.5
H30A C30 H30C 109.5
H30B C30 H30C 109.5
C29 C31 H31A 109.5
C29 C31 H31B 109.5
C29 C31 H31C 109.5
H31A C31 H31B 109.5
H31A C31 H31C 109.5
H31B C31 H31C 109.5
C29 C32 H32A 109.5
C29 C32 H32B 109.5
C29 C32 H32C 109.5
H32A C32 H32B 109.5
H32A C32 H32C 109.5
H32B C32 H32C 109.5
C2 O1 C1 117.4(5)
C10 O2 H2 109.5
C22 O3 H3A 109.5

loop_
_geom_bond_atom_site_label_1
_geom_bond_atom_site_label_2
_geom_bond_distance
C1 H1A 0.9600
C1 H1B 0.9600
C1 H1C 0.9600
C1 O1 1.417(7)
C2 C3 1.394(7)
C2 C7 1.371(7)
C2 O1 1.366(5)
C3 H3 0.9300
C3 C4 1.362(6)
C4 H4 0.9300
C4 C5 1.395(6)
C5 C6 1.381(6)
C5 C8 1.509(5)
C6 H6 0.9300
C6 C7 1.382(6)
C7 H7 0.9300
C8 H8 0.9800
C8 C9 1.525(6)
C8 C19 1.523(5)
C9 C10 1.373(7)
C9 C14 1.425(6)
C10 C11 1.410(7)
C10 O2 1.365(6)
C11 H11 0.9300
C11 C12 1.347(10)
C12 H12 0.9300
C12 C13 1.388(10)
C13 C14 1.413(7)
C13 C18 1.410(10)
C14 C15 1.410(8)
C15 H15 0.9300
C15 C16 1.373(8)
C16 H16 0.9300
C16 C17 1.385(12)
C17 H17 0.9300
C17 C18 1.353(13)
C18 H18 0.9300
C19 C20 1.385(6)
C19 C24 1.387(6)
C20 H20 0.9300
C20 C21 1.388(6)
C21 C22 1.406(7)
C21 C29 1.537(6)
C22 C23 1.402(6)
C22 O3 1.380(5)
C23 C24 1.390(6)
C23 C25 1.535(6)
C24 H24 0.9300
C25 C26 1.540(8)
C25 C27 1.541(8)
C25 C28 1.529(8)
C26 H26A 0.9600
C26 H26B 0.9600
C26 H26C 0.9600
C27 H27A 0.9600
C27 H27B 0.9600
C27 H27C 0.9600
C28 H28A 0.9600
C28 H28B 0.9600
C28 H28C 0.9600
C29 C30 1.519(9)
C29 C31 1.517(9)
C29 C32 1.531(7)
C30 H30A 0.9600
C30 H30B 0.9600
C30 H30C 0.9600
C31 H31A 0.9600
C31 H31B 0.9600
C31 H31C 0.9600
C32 H32A 0.9600
C32 H32B 0.9600
C32 H32C 0.9600
O2 H2 0.8200
O3 H3A 0.8200

loop_
_geom_torsion_atom_site_label_1
_geom_torsion_atom_site_label_2
_geom_torsion_atom_site_label_3
_geom_torsion_atom_site_label_4
_geom_torsion
C2 C3 C4 C5 -0.4(7)
C3 C2 C7 C6 1.0(7)
C3 C2 O1 C1 173.4(5)
C3 C4 C5 C6 -0.3(6)
C3 C4 C5 C8 -178.5(4)
C4 C5 C6 C7 1.3(6)
C4 C5 C8 C9 -151.4(4)
C4 C5 C8 C19 76.8(5)
C5 C6 C7 C2 -1.8(7)
C5 C8 C9 C10 -89.5(5)
C5 C8 C9 C14 86.0(4)
C5 C8 C19 C20 -161.5(4)
C5 C8 C19 C24 16.9(5)
C6 C5 C8 C9 30.5(5)
C6 C5 C8 C19 -101.3(4)
C7 C2 C3 C4 0.0(7)
C7 C2 O1 C1 -5.7(8)
C8 C5 C6 C7 179.5(4)
C8 C9 C10 C11 176.6(4)
C8 C9 C10 O2 -2.8(7)
C8 C9 C14 C13 -177.0(4)
C8 C9 C14 C15 2.5(6)
C8 C19 C20 C21 177.9(4)
C8 C19 C24 C23 179.1(4)
C9 C8 C19 C20 67.9(5)
C9 C8 C19 C24 -113.7(4)
C9 C10 C11 C12 -0.5(7)
C9 C14 C15 C16 -179.7(5)
C10 C9 C14 C13 -1.2(6)
C10 C9 C14 C15 178.3(4)
C10 C11 C12 C13 0.3(8)
C11 C12 C13 C14 -0.5(8)
C11 C12 C13 C18 -178.8(5)
C12 C13 C14 C9 1.0(7)
C12 C13 C14 C15 -178.5(5)
C12 C13 C18 C17 178.8(7)
C13 C14 C15 C16 -0.2(8)
C14 C9 C10 C11 1.0(6)
C14 C9 C10 O2 -178.5(4)
C14 C13 C18 C17 0.6(10)
C14 C15 C16 C17 0.3(10)
C15 C16 C17 C18 0.0(12)
C16 C17 C18 C13 -0.5(12)
C18 C13 C14 C9 179.3(5)
C18 C13 C14 C15 -0.2(7)
C19 C8 C9 C10 41.4(5)
C19 C8 C9 C14 -143.0(4)
C19 C20 C21 C22 4.0(7)
C19 C20 C21 C29 -174.7(4)
C20 C19 C24 C23 -2.6(6)
C20 C21 C22 C23 -4.8(7)
C20 C21 C22 O3 174.9(4)
C20 C21 C29 C30 -111.8(7)
C20 C21 C29 C31 8.2(7)
C20 C21 C29 C32 125.5(5)
C21 C22 C23 C24 2.0(7)
C21 C22 C23 C25 -178.1(5)
C22 C21 C29 C30 69.6(7)
C22 C21 C29 C31 -170.4(6)
C22 C21 C29 C32 -53.1(7)
C22 C23 C24 C19 1.8(7)
C22 C23 C25 C26 176.9(5)
C22 C23 C25 C27 59.0(6)
C22 C23 C25 C28 -65.1(7)
C24 C19 C20 C21 -0.5(6)
C24 C23 C25 C26 -3.2(7)
C24 C23 C25 C27 -121.1(5)
C24 C23 C25 C28 114.8(5)
C25 C23 C24 C19 -178.1(4)
C29 C21 C22 C23 173.9(4)
C29 C21 C22 O3 -6.5(7)
O1 C2 C3 C4 -179.2(4)
O1 C2 C7 C6 -179.9(5)
O2 C10 C11 C12 179.0(5)
O3 C22 C23 C24 -177.6(4)
O3 C22 C23 C25 2.3(7)
